data_7709561
loop_
_publ_author_name
'Jackman, Kyle M. K.'
'Liang, Guangchao'
'Boyle, Paul D.'
'Zimmerman, Paul M.'
'Blacquiere, Johanna M.'

_publ_section_title
;
 Changes in ligand coordination mode induce bimetallic C--C coupling
 pathways
;
_journal_name_full 'Dalton Transactions'
_journal_paper_doi 10.1039/D2DT00322H
_journal_year 2022
_chemical_formula_sum 'C44 H42 N2 P2 Pt'
_chemical_formula_weight 855.82
_chemical_name_systematic '[Pt((CH3)2CCHN(o-C6H4)PPh2)2]'
_space_group_crystal_system monoclinic
_space_group_IT_number 14
_space_group_name_Hall '-P 2ybc'
_space_group_name_H-M_alt 'P 1 21/c 1'
_atom_sites_solution_hydrogens geom
_atom_sites_solution_primary dual
_atom_sites_solution_secondary difmap
_audit_creation_method SHELXL-2016/6
_audit_update_record
;
2021-06-25 deposited with the CCDC.	2022-02-09 downloaded from the CCDC.
;
_cell_angle_alpha 90
_cell_angle_beta 90.105(17)
_cell_angle_gamma 90
_cell_formula_units_Z 4
_cell_length_a 15.551(4)
_cell_length_b 13.574(4)
_cell_length_c 17.328(4)
_cell_measurement_reflns_used 9678
_cell_measurement_temperature 110
_cell_measurement_theta_max 37.39
_cell_measurement_theta_min 2.69
_cell_volume 3657.7(17)
_computing_cell_refinement SAINT
_computing_data_collection Apex3
_computing_data_reduction SAINT
_computing_molecular_graphics Mercury
_computing_publication_material cif2tables.py
_computing_structure_refinement SHELXL
_computing_structure_solution SHELXT
_diffrn_ambient_temperature 110
_diffrn_detector 'CCD plate'
_diffrn_detector_type 'Bruker Apex2'
_diffrn_measured_fraction_theta_full 0.999
_diffrn_measured_fraction_theta_max 0.995
_diffrn_measurement_device '\k-geometry diffractometer'
_diffrn_measurement_device_type 'Bruker Kappa Axis Apex2'
_diffrn_measurement_method 'phi and omega scans'
_diffrn_radiation_type MoK\a
_diffrn_radiation_wavelength 0.71073
_diffrn_reflns_av_R_equivalents 0.0611
_diffrn_reflns_av_unetI/netI 0.0388
_diffrn_reflns_Laue_measured_fraction_full 0.999
_diffrn_reflns_Laue_measured_fraction_max 0.995
_diffrn_reflns_limit_h_max 23
_diffrn_reflns_limit_h_min -27
_diffrn_reflns_limit_k_max 23
_diffrn_reflns_limit_k_min -23
_diffrn_reflns_limit_l_max 22
_diffrn_reflns_limit_l_min -30
_diffrn_reflns_number 260731
_diffrn_reflns_point_group_measured_fraction_full 0.999
_diffrn_reflns_point_group_measured_fraction_max 0.995
_diffrn_reflns_theta_full 25.242
_diffrn_reflns_theta_max 38.774
_diffrn_reflns_theta_min 2.620
_diffrn_source 'sealed tube'
_exptl_absorpt_coefficient_mu 3.958
_exptl_absorpt_correction_T_max 0.7476
_exptl_absorpt_correction_T_min 0.535
_exptl_absorpt_correction_type multi-scan
_exptl_absorpt_process_details SADABS
_exptl_crystal_colour red
_exptl_crystal_density_diffrn 1.554
_exptl_crystal_description prism
_exptl_crystal_F_000 1712
_exptl_crystal_size_max 0.347
_exptl_crystal_size_mid 0.279
_exptl_crystal_size_min 0.087
_refine_diff_density_max 2.168
_refine_diff_density_min -2.282
_refine_diff_density_rms 0.137
_refine_ls_extinction_method none
_refine_ls_goodness_of_fit_ref 1.006
_refine_ls_hydrogen_treatment constr
_refine_ls_matrix_type full
_refine_ls_number_parameters 446
_refine_ls_number_reflns 20861
_refine_ls_number_restraints 0
_refine_ls_restrained_S_all 1.006
_refine_ls_R_factor_all 0.0553
_refine_ls_R_factor_gt 0.0277
_refine_ls_shift/su_max 0.008
_refine_ls_shift/su_mean 0.000
_refine_ls_structure_factor_coef Fsqd
_refine_ls_weighting_details 'w=1/[\s^2^(Fo^2^)+(0.0199P)^2^+2.6085P] where P=(Fo^2^+2Fc^2^)/3'
_refine_ls_weighting_scheme calc
_refine_ls_wR_factor_gt 0.0499
_refine_ls_wR_factor_ref 0.0571
_reflns_Friedel_coverage 0.000
_reflns_number_gt 15013
_reflns_number_total 20861
_reflns_threshold_expression 'I > 2\s(I)'
_cod_data_source_file d2dt00322h3.cif
_cod_data_source_block b20050
_cod_original_cell_volume 3657.8(17)
_cod_original_sg_symbol_H-M 'P 21/c'
_cod_database_code 7709561
_shelx_shelxl_version_number 2016/6
_shelx_space_group_comment
;
The symmetry employed for this shelxl refinement is uniquely defined
by the following loop, which should always be used as a source of
symmetry information in preference to the above space-group names.
They are only intended as comments.
;
_shelx_estimated_absorpt_t_min 0.340
_shelx_estimated_absorpt_t_max 0.725

loop_
_space_group_symop_operation_xyz
'x, y, z'
'-x, y+1/2, -z+1/2'
'-x, -y, -z'
'x, -y-1/2, z-1/2'

loop_
_atom_site_label
_atom_site_type_symbol
_atom_site_fract_x
_atom_site_fract_y
_atom_site_fract_z
_atom_site_U_iso_or_equiv
_atom_site_adp_type
_atom_site_occupancy
_atom_site_site_symmetry_order
_atom_site_calc_flag
_atom_site_refinement_flags_posn
_atom_site_refinement_flags_adp
_atom_site_refinement_flags_occupancy
_atom_site_disorder_assembly
_atom_site_disorder_group
Pt1 Pt 0.74694(2) 0.49595(2) 0.65140(2) 0.01135(1) Uani 1 1 d . . . . .
P1 P 0.71785(3) 0.36364(3) 0.72226(2) 0.01219(7) Uani 1 1 d . . . . .
P2 P 0.77511(3) 0.60639(3) 0.74314(2) 0.01232(7) Uani 1 1 d . . . . .
N1 N 0.69980(9) 0.40807(10) 0.56281(7) 0.0154(2) Uani 1 1 d . . . . .
N2 N 0.79436(9) 0.60668(10) 0.57989(8) 0.0160(3) Uani 1 1 d . . . . .
C1 C 0.70674(11) 0.26982(11) 0.64998(9) 0.0142(3) Uani 1 1 d . . . . .
C2 C 0.69116(10) 0.30896(12) 0.57539(9) 0.0144(3) Uani 1 1 d . . . . .
C3 C 0.66439(12) 0.24106(13) 0.51814(10) 0.0187(3) Uani 1 1 d . . . . .
H3 H 0.648739 0.264481 0.468391 0.022 Uiso 1 1 calc R U . . .
C4 C 0.66069(12) 0.14188(13) 0.53342(10) 0.0208(3) Uani 1 1 d . . . . .
H4 H 0.643851 0.098018 0.493433 0.025 Uiso 1 1 calc R U . . .
C5 C 0.68090(12) 0.10370(13) 0.60580(10) 0.0203(3) Uani 1 1 d . . . . .
H5 H 0.679934 0.034711 0.614959 0.024 Uiso 1 1 calc R U . . .
C6 C 0.70251(12) 0.16928(12) 0.66427(10) 0.0181(3) Uani 1 1 d . . . . .
H6 H 0.714535 0.145070 0.714588 0.022 Uiso 1 1 calc R U . . .
C7 C 0.68153(11) 0.44121(13) 0.48751(9) 0.0176(3) Uani 1 1 d . . . . .
H7 H 0.706678 0.405180 0.446327 0.021 Uiso 1 1 calc R U . . .
C8 C 0.63266(12) 0.51783(13) 0.46816(10) 0.0212(3) Uani 1 1 d . . . . .
C9 C 0.58681(13) 0.58230(14) 0.52464(11) 0.0255(4) Uani 1 1 d . . . . .
H9A H 0.586104 0.550281 0.575327 0.038 Uiso 1 1 calc R U . . .
H9B H 0.527639 0.593179 0.507060 0.038 Uiso 1 1 calc R U . . .
H9C H 0.616645 0.645700 0.528571 0.038 Uiso 1 1 calc R U . . .
C10 C 0.62572(16) 0.54860(17) 0.38521(11) 0.0338(5) Uani 1 1 d . . . . .
H10A H 0.653296 0.612918 0.378356 0.051 Uiso 1 1 calc R U . . .
H10B H 0.564953 0.553238 0.370572 0.051 Uiso 1 1 calc R U . . .
H10C H 0.654388 0.499739 0.352519 0.051 Uiso 1 1 calc R U . . .
C11 C 0.61851(10) 0.35882(12) 0.77686(9) 0.0148(3) Uani 1 1 d . . . . .
C12 C 0.59775(12) 0.27709(14) 0.82213(9) 0.0198(3) Uani 1 1 d . . . . .
H12 H 0.638082 0.225088 0.828215 0.024 Uiso 1 1 calc R U . . .
C13 C 0.51826(13) 0.27173(16) 0.85826(10) 0.0256(4) Uani 1 1 d . . . . .
H13 H 0.504485 0.216162 0.889184 0.031 Uiso 1 1 calc R U . . .
C14 C 0.45890(12) 0.34713(16) 0.84941(11) 0.0267(4) Uani 1 1 d . . . . .
H14 H 0.404616 0.343396 0.874293 0.032 Uiso 1 1 calc R U . . .
C15 C 0.47906(13) 0.42766(16) 0.80426(11) 0.0262(4) Uani 1 1 d . . . . .
H15 H 0.438412 0.479317 0.798064 0.031 Uiso 1 1 calc R U . . .
C16 C 0.55847(11) 0.43365(13) 0.76778(10) 0.0195(3) Uani 1 1 d . . . . .
H16 H 0.571684 0.489119 0.736549 0.023 Uiso 1 1 calc R U . . .
C17 C 0.80210(10) 0.32436(11) 0.78767(9) 0.0147(3) Uani 1 1 d . . . . .
C18 C 0.87599(12) 0.28064(13) 0.75735(10) 0.0211(3) Uani 1 1 d . . . . .
H18 H 0.878883 0.265973 0.703807 0.025 Uiso 1 1 calc R U . . .
C19 C 0.94512(13) 0.25851(15) 0.80487(12) 0.0262(4) Uani 1 1 d . . . . .
H19 H 0.995388 0.229346 0.783769 0.031 Uiso 1 1 calc R U . . .
C20 C 0.94101(13) 0.27890(16) 0.88316(12) 0.0282(4) Uani 1 1 d . . . . .
H20 H 0.988371 0.263741 0.915772 0.034 Uiso 1 1 calc R U . . .
C21 C 0.86768(13) 0.32139(16) 0.91365(11) 0.0264(4) Uani 1 1 d . . . . .
H21 H 0.864697 0.334754 0.967399 0.032 Uiso 1 1 calc R U . . .
C22 C 0.79842(12) 0.34467(13) 0.86637(10) 0.0193(3) Uani 1 1 d . . . . .
H22 H 0.748537 0.374428 0.887703 0.023 Uiso 1 1 calc R U . . .
C23 C 0.78001(11) 0.71747(11) 0.68739(9) 0.0151(3) Uani 1 1 d . . . . .
C24 C 0.77654(11) 0.81159(12) 0.71865(10) 0.0180(3) Uani 1 1 d . . . . .
H24 H 0.764656 0.819815 0.772017 0.022 Uiso 1 1 calc R U . . .
C25 C 0.79027(12) 0.89359(13) 0.67271(11) 0.0216(3) Uani 1 1 d . . . . .
H25 H 0.785815 0.958183 0.693430 0.026 Uiso 1 1 calc R U . . .
C26 C 0.81073(12) 0.87891(13) 0.59548(11) 0.0222(3) Uani 1 1 d . . . . .
H26 H 0.822034 0.934568 0.563845 0.027 Uiso 1 1 calc R U . . .
C27 C 0.81512(12) 0.78610(13) 0.56336(10) 0.0201(3) Uani 1 1 d . . . . .
H27 H 0.830926 0.779014 0.510725 0.024 Uiso 1 1 calc R U . . .
C28 C 0.79638(11) 0.70115(12) 0.60778(9) 0.0151(3) Uani 1 1 d . . . . .
C29 C 0.82021(12) 0.59107(13) 0.50299(9) 0.0190(3) Uani 1 1 d . . . . .
H29 H 0.802397 0.638973 0.466323 0.023 Uiso 1 1 calc R U . . .
C30 C 0.86707(12) 0.51617(14) 0.47608(10) 0.0223(3) Uani 1 1 d . . . . .
C31 C 0.90360(13) 0.43460(15) 0.52447(11) 0.0260(4) Uani 1 1 d . . . . .
H31A H 0.903680 0.454526 0.578826 0.039 Uiso 1 1 calc R U . . .
H31B H 0.962625 0.420709 0.508005 0.039 Uiso 1 1 calc R U . . .
H31C H 0.868362 0.375279 0.518179 0.039 Uiso 1 1 calc R U . . .
C32 C 0.88025(15) 0.50508(17) 0.39019(11) 0.0321(4) Uani 1 1 d . . . . .
H32A H 0.850155 0.446040 0.371977 0.048 Uiso 1 1 calc R U . . .
H32B H 0.941818 0.498854 0.379269 0.048 Uiso 1 1 calc R U . . .
H32C H 0.857318 0.563159 0.363597 0.048 Uiso 1 1 calc R U . . .
C33 C 0.87622(10) 0.60063(12) 0.79562(9) 0.0149(3) Uani 1 1 d . . . . .
C34 C 0.89781(12) 0.67107(14) 0.85098(10) 0.0206(3) Uani 1 1 d . . . . .
H34 H 0.857980 0.721555 0.863721 0.025 Uiso 1 1 calc R U . . .
C35 C 0.97730(13) 0.66767(16) 0.88753(11) 0.0266(4) Uani 1 1 d . . . . .
H35 H 0.991808 0.715598 0.925321 0.032 Uiso 1 1 calc R U . . .
C36 C 1.03527(13) 0.59426(17) 0.86872(12) 0.0292(4) Uani 1 1 d . . . . .
H36 H 1.089525 0.591679 0.893926 0.035 Uiso 1 1 calc R U . . .
C37 C 1.01480(13) 0.52486(15) 0.81365(13) 0.0276(4) Uani 1 1 d . . . . .
H37 H 1.054993 0.474783 0.800857 0.033 Uiso 1 1 calc R U . . .
C38 C 0.93537(11) 0.52806(13) 0.77681(10) 0.0197(3) Uani 1 1 d . . . . .
H38 H 0.921557 0.480392 0.738608 0.024 Uiso 1 1 calc R U . . .
C39 C 0.69405(10) 0.62696(11) 0.81651(9) 0.0138(3) Uani 1 1 d . . . . .
C40 C 0.70422(11) 0.59520(13) 0.89235(9) 0.0179(3) Uani 1 1 d . . . . .
H40 H 0.755856 0.563251 0.907660 0.021 Uiso 1 1 calc R U . . .
C41 C 0.63884(12) 0.61019(14) 0.94575(10) 0.0225(3) Uani 1 1 d . . . . .
H41 H 0.646122 0.588749 0.997538 0.027 Uiso 1 1 calc R U . . .
C42 C 0.56346(12) 0.65604(14) 0.92387(11) 0.0242(4) Uani 1 1 d . . . . .
H42 H 0.519136 0.666291 0.960665 0.029 Uiso 1 1 calc R U . . .
C43 C 0.55224(12) 0.68714(14) 0.84848(11) 0.0235(4) Uani 1 1 d . . . . .
H43 H 0.499950 0.717804 0.833340 0.028 Uiso 1 1 calc R U . . .
C44 C 0.61735(11) 0.67350(13) 0.79516(10) 0.0195(3) Uani 1 1 d . . . . .
H44 H 0.609881 0.695930 0.743645 0.023 Uiso 1 1 calc R U . . .

loop_
_atom_site_aniso_label
_atom_site_aniso_U_11
_atom_site_aniso_U_22
_atom_site_aniso_U_33
_atom_site_aniso_U_23
_atom_site_aniso_U_13
_atom_site_aniso_U_12
Pt1 0.01385(2) 0.01158(2) 0.00862(2) 0.00009(2) 0.00047(2) 0.00054(2)
P1 0.01435(18) 0.01255(16) 0.00967(15) 0.00048(12) 0.00021(13) 0.00087(14)
P2 0.01340(18) 0.01322(17) 0.01035(15) -0.00028(13) -0.00039(13) 0.00020(14)
N1 0.0213(7) 0.0150(6) 0.0100(5) -0.0006(4) -0.0005(5) 0.0001(5)
N2 0.0208(7) 0.0150(6) 0.0122(5) 0.0010(4) 0.0025(5) -0.0006(5)
C1 0.0160(7) 0.0137(6) 0.0128(6) -0.0005(5) 0.0004(5) 0.0007(5)
C2 0.0153(7) 0.0149(6) 0.0129(6) -0.0017(5) 0.0011(5) 0.0006(5)
C3 0.0235(8) 0.0186(7) 0.0140(7) -0.0024(5) 0.0002(6) -0.0020(6)
C4 0.0227(8) 0.0196(8) 0.0201(8) -0.0068(6) 0.0036(6) -0.0034(6)
C5 0.0229(9) 0.0142(7) 0.0239(8) -0.0019(6) 0.0040(6) -0.0007(6)
C6 0.0230(8) 0.0144(7) 0.0170(7) 0.0006(5) 0.0021(6) 0.0015(6)
C7 0.0223(8) 0.0191(7) 0.0114(6) -0.0008(5) -0.0013(6) 0.0006(6)
C8 0.0242(8) 0.0222(8) 0.0173(7) 0.0027(6) -0.0044(6) 0.0013(6)
C9 0.0241(9) 0.0240(9) 0.0285(9) -0.0012(7) -0.0039(7) 0.0057(7)
C10 0.0433(13) 0.0376(12) 0.0204(9) 0.0078(8) -0.0069(8) 0.0077(10)
C11 0.0143(7) 0.0192(7) 0.0110(6) -0.0008(5) 0.0003(5) -0.0019(6)
C12 0.0199(8) 0.0249(8) 0.0145(7) 0.0042(6) -0.0002(6) -0.0024(6)
C13 0.0241(9) 0.0367(10) 0.0161(7) 0.0046(7) 0.0009(7) -0.0110(8)
C14 0.0176(8) 0.0444(12) 0.0180(8) -0.0078(8) 0.0035(6) -0.0057(8)
C15 0.0185(8) 0.0339(10) 0.0261(9) -0.0073(8) 0.0029(7) 0.0048(7)
C16 0.0189(8) 0.0217(8) 0.0180(7) -0.0020(6) 0.0015(6) 0.0008(6)
C17 0.0149(7) 0.0140(6) 0.0152(7) 0.0017(5) -0.0005(5) 0.0002(5)
C18 0.0212(8) 0.0225(8) 0.0195(8) 0.0004(6) 0.0009(6) 0.0048(7)
C19 0.0208(9) 0.0278(9) 0.0300(10) 0.0037(7) -0.0013(7) 0.0069(7)
C20 0.0225(9) 0.0323(10) 0.0297(10) 0.0087(8) -0.0099(8) 0.0011(8)
C21 0.0246(9) 0.0372(11) 0.0174(8) 0.0032(7) -0.0058(7) -0.0009(8)
C22 0.0193(8) 0.0230(8) 0.0157(7) 0.0013(6) -0.0011(6) -0.0007(6)
C23 0.0164(7) 0.0136(6) 0.0151(7) 0.0011(5) -0.0012(5) -0.0009(5)
C24 0.0196(8) 0.0166(7) 0.0178(7) -0.0012(5) -0.0025(6) -0.0009(6)
C25 0.0233(9) 0.0143(7) 0.0271(9) 0.0000(6) -0.0048(7) -0.0029(6)
C26 0.0251(9) 0.0164(7) 0.0253(8) 0.0057(6) -0.0033(7) -0.0042(6)
C27 0.0231(9) 0.0200(8) 0.0171(7) 0.0046(6) 0.0002(6) -0.0028(6)
C28 0.0147(7) 0.0158(7) 0.0148(7) 0.0023(5) 0.0003(5) -0.0007(5)
C29 0.0229(8) 0.0202(8) 0.0140(7) 0.0025(6) 0.0035(6) -0.0015(6)
C30 0.0226(8) 0.0269(9) 0.0172(7) -0.0007(6) 0.0055(6) 0.0002(7)
C31 0.0239(9) 0.0270(9) 0.0271(9) -0.0008(7) 0.0058(7) 0.0049(7)
C32 0.0372(11) 0.0396(12) 0.0195(8) -0.0031(8) 0.0102(7) 0.0028(10)
C33 0.0142(7) 0.0178(7) 0.0127(6) 0.0012(5) 0.0009(5) -0.0013(5)
C34 0.0179(8) 0.0277(9) 0.0161(7) -0.0037(6) -0.0004(6) -0.0003(7)
C35 0.0227(9) 0.0387(11) 0.0183(8) -0.0028(7) -0.0047(7) -0.0052(8)
C36 0.0180(9) 0.0392(11) 0.0302(10) 0.0051(8) -0.0086(7) -0.0007(8)
C37 0.0177(8) 0.0284(9) 0.0366(11) 0.0031(8) -0.0034(8) 0.0051(7)
C38 0.0172(8) 0.0195(7) 0.0224(8) 0.0011(6) -0.0002(6) 0.0009(6)
C39 0.0141(7) 0.0132(6) 0.0139(6) -0.0020(5) 0.0000(5) -0.0002(5)
C40 0.0185(8) 0.0204(7) 0.0149(7) 0.0007(6) 0.0011(6) 0.0017(6)
C41 0.0249(9) 0.0260(9) 0.0168(7) -0.0003(6) 0.0061(6) -0.0003(7)
C42 0.0191(8) 0.0263(9) 0.0272(9) -0.0082(7) 0.0085(7) -0.0015(7)
C43 0.0157(8) 0.0236(8) 0.0312(10) -0.0050(7) 0.0016(7) 0.0034(6)
C44 0.0177(8) 0.0196(8) 0.0211(8) -0.0021(6) -0.0019(6) 0.0026(6)

loop_
_atom_type_symbol
_atom_type_description
_atom_type_scat_dispersion_real
_atom_type_scat_dispersion_imag
_atom_type_scat_source
C C 0.0033 0.0016 'International Tables Vol C Tables 4.2.6.8 and 6.1.1.4'
H H 0.0000 0.0000 'International Tables Vol C Tables 4.2.6.8 and 6.1.1.4'
N N 0.0061 0.0033 'International Tables Vol C Tables 4.2.6.8 and 6.1.1.4'
P P 0.1023 0.0942 'International Tables Vol C Tables 4.2.6.8 and 6.1.1.4'
Pt Pt -1.7033 8.3905 'International Tables Vol C Tables 4.2.6.8 and 6.1.1.4'

loop_
_geom_angle_atom_site_label_1
_geom_angle_atom_site_label_2
_geom_angle_atom_site_label_3
_geom_angle
_geom_angle_site_symmetry_1
_geom_angle_site_symmetry_3
_geom_angle_publ_flag
N1 Pt1 N2 95.71(6) . . ?
N1 Pt1 P1 82.66(4) . . ?
N2 Pt1 P1 169.75(4) . . ?
N1 Pt1 P2 169.30(4) . . ?
N2 Pt1 P2 82.51(4) . . ?
P1 Pt1 P2 100.92(2) . . ?
C1 P1 C17 107.25(8) . . ?
C1 P1 C11 104.92(8) . . ?
C17 P1 C11 106.19(8) . . ?
C1 P1 Pt1 101.97(6) . . ?
C17 P1 Pt1 115.84(6) . . ?
C11 P1 Pt1 119.45(6) . . ?
C23 P2 C39 106.17(8) . . ?
C23 P2 C33 105.57(8) . . ?
C39 P2 C33 104.94(7) . . ?
C23 P2 Pt1 100.95(6) . . ?
C39 P2 Pt1 117.89(5) . . ?
C33 P2 Pt1 119.81(6) . . ?
C2 N1 C7 116.20(13) . . ?
C2 N1 Pt1 118.76(10) . . ?
C7 N1 Pt1 124.86(11) . . ?
C28 N2 C29 117.90(14) . . ?
C28 N2 Pt1 118.23(11) . . ?
C29 N2 Pt1 123.78(11) . . ?
C6 C1 C2 121.53(14) . . ?
C6 C1 P1 125.27(12) . . ?
C2 C1 P1 112.73(12) . . ?
N1 C2 C3 123.82(14) . . ?
N1 C2 C1 119.78(14) . . ?
C3 C2 C1 116.37(15) . . ?
C4 C3 C2 121.02(16) . . ?
C4 C3 H3 119.5 . . ?
C2 C3 H3 119.5 . . ?
C3 C4 C5 121.94(16) . . ?
C3 C4 H4 119.0 . . ?
C5 C4 H4 119.0 . . ?
C6 C5 C4 118.18(16) . . ?
C6 C5 H5 120.9 . . ?
C4 C5 H5 120.9 . . ?
C1 C6 C5 120.73(16) . . ?
C1 C6 H6 119.6 . . ?
C5 C6 H6 119.6 . . ?
C8 C7 N1 126.67(16) . . ?
C8 C7 H7 116.7 . . ?
N1 C7 H7 116.7 . . ?
C7 C8 C9 124.43(16) . . ?
C7 C8 C10 119.93(18) . . ?
C9 C8 C10 115.52(16) . . ?
C8 C9 H9A 109.5 . . ?
C8 C9 H9B 109.5 . . ?
H9A C9 H9B 109.5 . . ?
C8 C9 H9C 109.5 . . ?
H9A C9 H9C 109.5 . . ?
H9B C9 H9C 109.5 . . ?
C8 C10 H10A 109.5 . . ?
C8 C10 H10B 109.5 . . ?
H10A C10 H10B 109.5 . . ?
C8 C10 H10C 109.5 . . ?
H10A C10 H10C 109.5 . . ?
H10B C10 H10C 109.5 . . ?
C16 C11 C12 119.25(16) . . ?
C16 C11 P1 119.19(13) . . ?
C12 C11 P1 121.29(13) . . ?
C13 C12 C11 120.11(17) . . ?
C13 C12 H12 119.9 . . ?
C11 C12 H12 119.9 . . ?
C14 C13 C12 120.30(18) . . ?
C14 C13 H13 119.9 . . ?
C12 C13 H13 119.9 . . ?
C15 C14 C13 119.69(18) . . ?
C15 C14 H14 120.2 . . ?
C13 C14 H14 120.2 . . ?
C14 C15 C16 120.43(19) . . ?
C14 C15 H15 119.8 . . ?
C16 C15 H15 119.8 . . ?
C11 C16 C15 120.22(17) . . ?
C11 C16 H16 119.9 . . ?
C15 C16 H16 119.9 . . ?
C22 C17 C18 119.20(15) . . ?
C22 C17 P1 121.58(13) . . ?
C18 C17 P1 118.97(12) . . ?
C19 C18 C17 120.42(17) . . ?
C19 C18 H18 119.8 . . ?
C17 C18 H18 119.8 . . ?
C18 C19 C20 120.08(19) . . ?
C18 C19 H19 120.0 . . ?
C20 C19 H19 120.0 . . ?
C21 C20 C19 119.77(17) . . ?
C21 C20 H20 120.1 . . ?
C19 C20 H20 120.1 . . ?
C20 C21 C22 120.56(18) . . ?
C20 C21 H21 119.7 . . ?
C22 C21 H21 119.7 . . ?
C21 C22 C17 119.97(17) . . ?
C21 C22 H22 120.0 . . ?
C17 C22 H22 120.0 . . ?
C24 C23 C28 121.96(15) . . ?
C24 C23 P2 124.19(13) . . ?
C28 C23 P2 113.58(12) . . ?
C25 C24 C23 120.60(16) . . ?
C25 C24 H24 119.7 . . ?
C23 C24 H24 119.7 . . ?
C24 C25 C26 118.27(16) . . ?
C24 C25 H25 120.9 . . ?
C26 C25 H25 120.9 . . ?
C27 C26 C25 122.07(16) . . ?
C27 C26 H26 119.0 . . ?
C25 C26 H26 119.0 . . ?
C26 C27 C28 120.92(16) . . ?
C26 C27 H27 119.5 . . ?
C28 C27 H27 119.5 . . ?
N2 C28 C27 125.06(15) . . ?
N2 C28 C23 118.96(14) . . ?
C27 C28 C23 115.98(15) . . ?
C30 C29 N2 126.99(16) . . ?
C30 C29 H29 116.5 . . ?
N2 C29 H29 116.5 . . ?
C29 C30 C31 124.98(17) . . ?
C29 C30 C32 119.67(17) . . ?
C31 C30 C32 115.17(17) . . ?
C30 C31 H31A 109.5 . . ?
C30 C31 H31B 109.5 . . ?
H31A C31 H31B 109.5 . . ?
C30 C31 H31C 109.5 . . ?
H31A C31 H31C 109.5 . . ?
H31B C31 H31C 109.5 . . ?
C30 C32 H32A 109.5 . . ?
C30 C32 H32B 109.5 . . ?
H32A C32 H32B 109.5 . . ?
C30 C32 H32C 109.5 . . ?
H32A C32 H32C 109.5 . . ?
H32B C32 H32C 109.5 . . ?
C38 C33 C34 119.31(16) . . ?
C38 C33 P2 119.12(13) . . ?
C34 C33 P2 121.45(13) . . ?
C35 C34 C33 120.25(18) . . ?
C35 C34 H34 119.9 . . ?
C33 C34 H34 119.9 . . ?
C36 C35 C34 119.77(18) . . ?
C36 C35 H35 120.1 . . ?
C34 C35 H35 120.1 . . ?
C37 C36 C35 120.39(17) . . ?
C37 C36 H36 119.8 . . ?
C35 C36 H36 119.8 . . ?
C36 C37 C38 120.05(19) . . ?
C36 C37 H37 120.0 . . ?
C38 C37 H37 120.0 . . ?
C33 C38 C37 120.22(17) . . ?
C33 C38 H38 119.9 . . ?
C37 C38 H38 119.9 . . ?
C40 C39 C44 119.01(16) . . ?
C40 C39 P2 122.43(13) . . ?
C44 C39 P2 118.52(12) . . ?
C41 C40 C39 120.06(16) . . ?
C41 C40 H40 120.0 . . ?
C39 C40 H40 120.0 . . ?
C42 C41 C40 120.32(17) . . ?
C42 C41 H41 119.8 . . ?
C40 C41 H41 119.8 . . ?
C41 C42 C43 120.18(17) . . ?
C41 C42 H42 119.9 . . ?
C43 C42 H42 119.9 . . ?
C42 C43 C44 119.89(17) . . ?
C42 C43 H43 120.1 . . ?
C44 C43 H43 120.1 . . ?
C43 C44 C39 120.54(17) . . ?
C43 C44 H44 119.7 . . ?
C39 C44 H44 119.7 . . ?

loop_
_geom_bond_atom_site_label_1
_geom_bond_atom_site_label_2
_geom_bond_distance
_geom_bond_site_symmetry_2
_geom_bond_publ_flag
Pt1 N1 2.0768(14) . ?
Pt1 N2 2.0838(14) . ?
Pt1 P1 2.2226(6) . ?
Pt1 P2 2.2279(6) . ?
P1 C1 1.7944(16) . ?
P1 C17 1.8110(16) . ?
P1 C11 1.8141(17) . ?
P2 C23 1.7925(17) . ?
P2 C39 1.8136(17) . ?
P2 C33 1.8166(17) . ?
N1 C2 1.370(2) . ?
N1 C7 1.409(2) . ?
N2 C28 1.371(2) . ?
N2 C29 1.409(2) . ?
C1 C6 1.389(2) . ?
C1 C2 1.418(2) . ?
C2 C3 1.416(2) . ?
C3 C4 1.373(2) . ?
C3 H3 0.9500 . ?
C4 C5 1.392(3) . ?
C4 H4 0.9500 . ?
C5 C6 1.389(2) . ?
C5 H5 0.9500 . ?
C6 H6 0.9500 . ?
C7 C8 1.331(2) . ?
C7 H7 0.9500 . ?
C8 C9 1.495(3) . ?
C8 C10 1.501(3) . ?
C9 H9A 0.9800 . ?
C9 H9B 0.9800 . ?
C9 H9C 0.9800 . ?
C10 H10A 0.9800 . ?
C10 H10B 0.9800 . ?
C10 H10C 0.9800 . ?
C11 C16 1.388(2) . ?
C11 C12 1.397(2) . ?
C12 C13 1.388(3) . ?
C12 H12 0.9500 . ?
C13 C14 1.387(3) . ?
C13 H13 0.9500 . ?
C14 C15 1.381(3) . ?
C14 H14 0.9500 . ?
C15 C16 1.391(3) . ?
C15 H15 0.9500 . ?
C16 H16 0.9500 . ?
C17 C22 1.393(2) . ?
C17 C18 1.397(2) . ?
C18 C19 1.386(3) . ?
C18 H18 0.9500 . ?
C19 C20 1.386(3) . ?
C19 H19 0.9500 . ?
C20 C21 1.384(3) . ?
C20 H20 0.9500 . ?
C21 C22 1.389(2) . ?
C21 H21 0.9500 . ?
C22 H22 0.9500 . ?
C23 C24 1.389(2) . ?
C23 C28 1.421(2) . ?
C24 C25 1.385(2) . ?
C24 H24 0.9500 . ?
C25 C26 1.390(3) . ?
C25 H25 0.9500 . ?
C26 C27 1.379(3) . ?
C26 H26 0.9500 . ?
C27 C28 1.417(2) . ?
C27 H27 0.9500 . ?
C29 C30 1.335(3) . ?
C29 H29 0.9500 . ?
C30 C31 1.500(3) . ?
C30 C32 1.510(3) . ?
C31 H31A 0.9800 . ?
C31 H31B 0.9800 . ?
C31 H31C 0.9800 . ?
C32 H32A 0.9800 . ?
C32 H32B 0.9800 . ?
C32 H32C 0.9800 . ?
C33 C38 1.387(2) . ?
C33 C34 1.395(2) . ?
C34 C35 1.389(3) . ?
C34 H34 0.9500 . ?
C35 C36 1.383(3) . ?
C35 H35 0.9500 . ?
C36 C37 1.378(3) . ?
C36 H36 0.9500 . ?
C37 C38 1.390(3) . ?
C37 H37 0.9500 . ?
C38 H38 0.9500 . ?
C39 C40 1.392(2) . ?
C39 C44 1.399(2) . ?
C40 C41 1.391(2) . ?
C40 H40 0.9500 . ?
C41 C42 1.380(3) . ?
C41 H41 0.9500 . ?
C42 C43 1.383(3) . ?
C42 H42 0.9500 . ?
C43 C44 1.385(3) . ?
C43 H43 0.9500 . ?
C44 H44 0.9500 . ?

loop_
_geom_torsion_atom_site_label_1
_geom_torsion_atom_site_label_2
_geom_torsion_atom_site_label_3
_geom_torsion_atom_site_label_4
_geom_torsion
_geom_torsion_site_symmetry_1
_geom_torsion_site_symmetry_2
_geom_torsion_site_symmetry_3
_geom_torsion_site_symmetry_4
_geom_torsion_publ_flag
C17 P1 C1 C6 46.38(17) . . . . ?
C11 P1 C1 C6 -66.25(17) . . . . ?
Pt1 P1 C1 C6 168.55(14) . . . . ?
C17 P1 C1 C2 -141.40(12) . . . . ?
C11 P1 C1 C2 105.97(13) . . . . ?
Pt1 P1 C1 C2 -19.24(13) . . . . ?
C7 N1 C2 C3 -0.9(2) . . . . ?
Pt1 N1 C2 C3 -176.31(13) . . . . ?
C7 N1 C2 C1 -178.80(15) . . . . ?
Pt1 N1 C2 C1 5.8(2) . . . . ?
C6 C1 C2 N1 -177.01(16) . . . . ?
P1 C1 C2 N1 10.4(2) . . . . ?
C6 C1 C2 C3 4.9(2) . . . . ?
P1 C1 C2 C3 -167.61(13) . . . . ?
N1 C2 C3 C4 177.04(17) . . . . ?
C1 C2 C3 C4 -5.0(3) . . . . ?
C2 C3 C4 C5 1.6(3) . . . . ?
C3 C4 C5 C6 2.2(3) . . . . ?
C2 C1 C6 C5 -1.4(3) . . . . ?
P1 C1 C6 C5 170.16(14) . . . . ?
C4 C5 C6 C1 -2.2(3) . . . . ?
C2 N1 C7 C8 132.70(19) . . . . ?
Pt1 N1 C7 C8 -52.2(2) . . . . ?
N1 C7 C8 C9 -0.9(3) . . . . ?
N1 C7 C8 C10 174.79(18) . . . . ?
C1 P1 C11 C16 -107.29(14) . . . . ?
C17 P1 C11 C16 139.33(13) . . . . ?
Pt1 P1 C11 C16 6.09(15) . . . . ?
C1 P1 C11 C12 66.64(15) . . . . ?
C17 P1 C11 C12 -46.74(15) . . . . ?
Pt1 P1 C11 C12 -179.98(11) . . . . ?
C16 C11 C12 C13 -0.8(2) . . . . ?
P1 C11 C12 C13 -174.70(13) . . . . ?
C11 C12 C13 C14 0.3(3) . . . . ?
C12 C13 C14 C15 0.2(3) . . . . ?
C13 C14 C15 C16 -0.1(3) . . . . ?
C12 C11 C16 C15 0.8(2) . . . . ?
P1 C11 C16 C15 174.89(14) . . . . ?
C14 C15 C16 C11 -0.4(3) . . . . ?
C1 P1 C17 C22 -144.78(14) . . . . ?
C11 P1 C17 C22 -33.01(16) . . . . ?
Pt1 P1 C17 C22 102.17(14) . . . . ?
C1 P1 C17 C18 41.11(16) . . . . ?
C11 P1 C17 C18 152.87(14) . . . . ?
Pt1 P1 C17 C18 -71.95(14) . . . . ?
C22 C17 C18 C19 -0.6(3) . . . . ?
P1 C17 C18 C19 173.69(15) . . . . ?
C17 C18 C19 C20 0.6(3) . . . . ?
C18 C19 C20 C21 0.0(3) . . . . ?
C19 C20 C21 C22 -0.6(3) . . . . ?
C20 C21 C22 C17 0.6(3) . . . . ?
C18 C17 C22 C21 0.0(3) . . . . ?
P1 C17 C22 C21 -174.14(14) . . . . ?
C39 P2 C23 C24 41.05(17) . . . . ?
C33 P2 C23 C24 -70.02(16) . . . . ?
Pt1 P2 C23 C24 164.57(14) . . . . ?
C39 P2 C23 C28 -144.80(12) . . . . ?
C33 P2 C23 C28 104.13(13) . . . . ?
Pt1 P2 C23 C28 -21.29(13) . . . . ?
C28 C23 C24 C25 -0.9(3) . . . . ?
P2 C23 C24 C25 172.80(14) . . . . ?
C23 C24 C25 C26 -2.4(3) . . . . ?
C24 C25 C26 C27 2.0(3) . . . . ?
C25 C26 C27 C28 1.8(3) . . . . ?
C29 N2 C28 C27 6.0(3) . . . . ?
Pt1 N2 C28 C27 -170.68(13) . . . . ?
C29 N2 C28 C23 -172.99(15) . . . . ?
Pt1 N2 C28 C23 10.4(2) . . . . ?
C26 C27 C28 N2 176.17(17) . . . . ?
C26 C27 C28 C23 -4.8(3) . . . . ?
C24 C23 C28 N2 -176.53(15) . . . . ?
P2 C23 C28 N2 9.2(2) . . . . ?
C24 C23 C28 C27 4.4(2) . . . . ?
P2 C23 C28 C27 -169.88(13) . . . . ?
C28 N2 C29 C30 140.12(19) . . . . ?
Pt1 N2 C29 C30 -43.4(2) . . . . ?
N2 C29 C30 C31 -1.8(3) . . . . ?
N2 C29 C30 C32 173.04(18) . . . . ?
C23 P2 C33 C38 -111.71(14) . . . . ?
C39 P2 C33 C38 136.35(14) . . . . ?
Pt1 P2 C33 C38 1.05(16) . . . . ?
C23 P2 C33 C34 64.30(16) . . . . ?
C39 P2 C33 C34 -47.64(16) . . . . ?
Pt1 P2 C33 C34 177.06(12) . . . . ?
C38 C33 C34 C35 -0.8(3) . . . . ?
P2 C33 C34 C35 -176.84(14) . . . . ?
C33 C34 C35 C36 0.2(3) . . . . ?
C34 C35 C36 C37 0.4(3) . . . . ?
C35 C36 C37 C38 -0.2(3) . . . . ?
C34 C33 C38 C37 1.0(3) . . . . ?
P2 C33 C38 C37 177.05(15) . . . . ?
C36 C37 C38 C33 -0.4(3) . . . . ?
C23 P2 C39 C40 -139.37(14) . . . . ?
C33 P2 C39 C40 -27.86(16) . . . . ?
Pt1 P2 C39 C40 108.47(13) . . . . ?
C23 P2 C39 C44 42.87(15) . . . . ?
C33 P2 C39 C44 154.38(13) . . . . ?
Pt1 P2 C39 C44 -69.29(14) . . . . ?
C44 C39 C40 C41 -0.2(3) . . . . ?
P2 C39 C40 C41 -177.98(13) . . . . ?
C39 C40 C41 C42 0.4(3) . . . . ?
C40 C41 C42 C43 0.2(3) . . . . ?
C41 C42 C43 C44 -1.0(3) . . . . ?
C42 C43 C44 C39 1.1(3) . . . . ?
C40 C39 C44 C43 -0.5(3) . . . . ?
P2 C39 C44 C43 177.36(14) . . . . ?
